data_7707166
loop_
_publ_author_name
'Zeng, Min'
'Hu, Kong-Qiu'
'Liu, Cai-Ming'
'Kou, Hui-Zhong'

_publ_section_title
;
 Heterotrimetallic Ni<sub>2</sub>Ln<sub>2</sub>Fe<sub>3</sub> chain
 complexes based on [Fe(1-CH<sub>3</sub>im)(CN)<sub>5</sub>]<sup>2</sup>.
;
_journal_issue 19
_journal_name_full 'Dalton transactions (Cambridge, England : 2003)'
_journal_page_first 6427
_journal_page_last 6431
_journal_paper_doi 10.1039/d1dt00693b
_journal_volume 50
_journal_year 2021
_chemical_formula_moiety 'C80 H95 Dy2 Fe3 N30 Ni2 O14, 4[C3H7NO], 12[H2O]'
_chemical_formula_sum 'C92 H147 Dy2 Fe3 N34 Ni2 O30'
_chemical_formula_weight 2819.40
_space_group_crystal_system monoclinic
_space_group_IT_number 15
_space_group_name_Hall '-C 2yc'
_space_group_name_H-M_alt 'C 1 2/c 1'
_atom_sites_solution_hydrogens geom
_audit_creation_date 2021-03-20
_audit_creation_method
;
Olex2 1.5-dev
(compiled 2021.02.10 svn.rb'16c95d35' for OlexSys, GUI svn.r6225)
;
_audit_update_record
;
2021-04-09 deposited with the CCDC.	2021-04-20 downloaded from the CCDC.
;
_cell_angle_alpha 90
_cell_angle_beta 100.35(3)
_cell_angle_gamma 90
_cell_formula_units_Z 4
_cell_length_a 26.924(5)
_cell_length_b 13.097(3)
_cell_length_c 39.319(8)
_cell_measurement_reflns_used 23771
_cell_measurement_temperature 153(2)
_cell_measurement_theta_max 29.1138
_cell_measurement_theta_min 1.9563
_cell_volume 13639(5)
_computing_cell_refinement 'CrystalClear (Rigaku Inc., 2008)'
_computing_data_collection 'CrystalClear (Rigaku Inc., 2008)'
_computing_data_reduction 'CrystalClear (Rigaku Inc., 2008)'
_computing_molecular_graphics 'Olex2 1.5-dev (Dolomanov et al., 2009)'
_computing_publication_material 'Olex2 1.5-dev (Dolomanov et al., 2009)'
_computing_structure_refinement 'SHELXL 2018/3 (Sheldrick, 2015)'
_computing_structure_solution SHELXS-93
_diffrn_ambient_temperature 153.15
_diffrn_detector_area_resol_mean 28.5714
_diffrn_measured_fraction_theta_full 0.996
_diffrn_measured_fraction_theta_max 0.996
_diffrn_measurement_device_type 'Saturn724+ (2x2 bin mode)'
_diffrn_measurement_method dtprofit.ref
_diffrn_radiation_type MoK\a
_diffrn_radiation_wavelength 0.71073
_diffrn_reflns_av_R_equivalents 0.0615
_diffrn_reflns_av_unetI/netI 0.0563
_diffrn_reflns_Laue_measured_fraction_full 0.996
_diffrn_reflns_Laue_measured_fraction_max 0.996
_diffrn_reflns_limit_h_max 34
_diffrn_reflns_limit_h_min -34
_diffrn_reflns_limit_k_max 16
_diffrn_reflns_limit_k_min -16
_diffrn_reflns_limit_l_max 48
_diffrn_reflns_limit_l_min -50
_diffrn_reflns_number 66883
_diffrn_reflns_point_group_measured_fraction_full 0.996
_diffrn_reflns_point_group_measured_fraction_max 0.996
_diffrn_reflns_theta_full 25.242
_diffrn_reflns_theta_max 26.999
_diffrn_reflns_theta_min 1.956
_exptl_absorpt_coefficient_mu 1.736
_exptl_absorpt_correction_T_max 1.0000
_exptl_absorpt_correction_T_min 0.6473
_exptl_absorpt_correction_type multi-scan
_exptl_crystal_colour brown
_exptl_crystal_colour_primary brown
_exptl_crystal_density_diffrn 1.373
_exptl_crystal_description prism
_exptl_crystal_F_000 5772
_exptl_crystal_preparation 'Magnetic properties'
_exptl_crystal_size_max 0.69
_exptl_crystal_size_mid 0.21
_exptl_crystal_size_min 0.1
_refine_diff_density_max 0.973
_refine_diff_density_min -1.706
_refine_diff_density_rms 0.106
_refine_ls_extinction_coef 0.00018(3)
_refine_ls_extinction_expression Fc^*^=kFc[1+0.001xFc^2^\l^3^/sin(2\q)]^-1/4^
_refine_ls_extinction_method 'SHELXL-2018/3 (Sheldrick 2018)'
_refine_ls_goodness_of_fit_ref 1.105
_refine_ls_hydrogen_treatment constr
_refine_ls_matrix_type full
_refine_ls_number_parameters 692
_refine_ls_number_reflns 14834
_refine_ls_number_restraints 206
_refine_ls_restrained_S_all 1.111
_refine_ls_R_factor_all 0.0706
_refine_ls_R_factor_gt 0.0664
_refine_ls_shift/su_max 0.001
_refine_ls_shift/su_mean 0.000
_refine_ls_structure_factor_coef Fsqd
_refine_ls_weighting_details 'w=1/[\s^2^(Fo^2^)+(0.0600P)^2^+73.3072P] where P=(Fo^2^+2Fc^2^)/3'
_refine_ls_weighting_scheme calc
_refine_ls_wR_factor_gt 0.1585
_refine_ls_wR_factor_ref 0.1611
_reflns_Friedel_coverage 0.000
_reflns_number_gt 13654
_reflns_number_total 14834
_reflns_threshold_expression 'I > 2\s(I)'
_cod_data_source_file d1dt00693b2.cif
_cod_data_source_block 2
_cod_depositor_comments
;
The following automatic conversions were performed:

data item '_exptl_absorpt_correction_type' value 'Multi-scan' was
changed to 'multi-scan' in accordance with the
/home/data/users/saulius/crontab/automatic-downloads/rss-feeds/RSC/lib/dictionaries/cif_core.dic
dictionary named 'cif_core.dic' version 2.4.2 last updated on
2011-04-26.

Automatic conversion script
Id: cif_fix_values 7556 2019-12-06 15:28:31Z antanas 

 Adding full bibliography for 7707165--7707166.cif.
;
_cod_database_code 7707166
_shelx_shelxl_version_number 2018/3
_shelx_space_group_comment
;
The symmetry employed for this shelxl refinement is uniquely defined
by the following loop, which should always be used as a source of
symmetry information in preference to the above space-group names.
They are only intended as comments.
;
_shelx_estimated_absorpt_t_max 0.846
_shelx_estimated_absorpt_t_min 0.380
_olex2_refinement_description
;
1. Fixed Uiso
 At 1.2 times of:
  All C(H) groups, All C(H,H) groups
 At 1.5 times of:
  All C(H,H,H) groups
2. Shared sites
{O7, O1W}
3. Restrained distances
 N14-C30 = C30-N17 = N17-C43 = C43-C42 = C42-N14
 1.36 with sigma of 0.01
 N17-C40
 1.42 with sigma of 0.02
 C40-C43 = C40-C30
 2.5 with sigma of 0.02
 Fe2-C41 = Fe2-C47 = Fe2-C31
 1.95 with sigma of 0.02
 Fe2-N19 = Fe2-N16 = Fe2-N13
 3.1 with sigma of 0.02
 O7-C52
 1.28 with sigma of 0.01
 N21-C52 = N21-C53 = N21-C54
 1.38 with sigma of 0.02
 C53-C52 = C54-C53 = C52-C54
 2.4 with sigma of 0.02
 O7-N21
 2.3 with sigma of 0.02
 C6-C23 \\sim C42-C30
 with sigma of 0.001
4. Restrained planarity
 N14, N17, C30, C42, C43, C40
 with sigma of 0.1
5. Uiso/Uaniso restraints and constraints
Uanis(C42) \\sim Ueq, Uanis(C43) \\sim Ueq, Uanis(C40) \\sim Ueq, Uanis(C53)
\\sim Ueq: with sigma of 0.05 and sigma for terminal atoms of 0.01
Uanis(C54) \\sim Ueq, Uanis(N16) \\sim Ueq, Uanis(N19) \\sim Ueq: with sigma of
0.01 and sigma for terminal atoms of 0.02
6. Rigid body (RIGU) restrains
 O7, N21, C52, C53, C54
 with sigma for 1-2 distances of 0.001 and sigma for 1-3 distances of 0.001
 Fe2, C9, C30, C31, C40, C41, C42, C43, C47, N10, N13, N14, N16, N17, N19
 with sigma for 1-2 distances of 0.001 and sigma for 1-3 distances of 0.001
7. Others
 Fixed Sof: C30(0.5) H30(0.5) C31(0.5) C36(0.58) H36(0.58) C37(0.58)
 H37A(0.58) H37B(0.58) H37C(0.58) C38(0.58) H38A(0.58) H38B(0.58) H38C(0.58)
 C36A(0.42) H36A(0.42) C37A(0.42) H37D(0.42) H37E(0.42) H37F(0.42) C38A(0.42)
 H38D(0.42) H38E(0.42) H38F(0.42) C40(0.5) H40A(0.5) H40B(0.5) H40C(0.5)
 C41(0.5) C42(0.5) H42(0.5) C43(0.5) H43(0.5) C47(0.5) N13(0.5) N14(0.5)
 N16(0.5) N17(0.5) N19(0.5) N21(0.5) C52(0.5) H52(0.5) C53(0.5) H53A(0.5)
 H53B(0.5) H53C(0.5) C54(0.5) H54A(0.5) H54B(0.5) H54C(0.5)
8.a Secondary CH2 refined with riding coordinates:
 C2(H2A,H2B), C7(H7A,H7B), C8(H8A,H8B)
8.b Me refined with riding coordinates:
 C32(H32A,H32B,H32C), C33(H33A,H33B,H33C), C34(H34A,H34B,H34C), C35(H35A,H35B,
 H35C), C37(H37A,H37B,H37C), C38(H38A,H38B,H38C), C37A(H37D,H37E,H37F),
 C38A(H38D,H38E,H38F), C40(H40A,H40B,H40C), C53(H53A,H53B,H53C), C54(H54A,H54B,
 H54C)
8.c Aromatic/amide H refined with riding coordinates:
 C1(H1), C3(H3), C5(H5), C6(H6), C10(H10), C11(H11), C12(H12), C13(H13),
 C16(H16), C17(H17), C23(H23), C25(H25), C30(H30), C36(H36), C36A(H36A),
 C42(H42), C43(H43), C52(H52)
8.d Idealised Me refined as rotating group:
 C4(H4A,H4B,H4C)
;
_smtbx_masks_special_details
;
A solvent mask was calculated and 1129 electrons were 
found in a volume of 4715\%A^3^ in 1 void per unit cell. 
This is consistent with the presence of 4[C3H7NO], 12[H2O]
per Formula Unit which account for 1120 electrons per unit cell.
;
_smtbx_masks_void_probe_radius 1.2
_smtbx_masks_void_truncation_radius 1.2
_olex2_submission_special_instructions 'No special instructions were received'

loop_
_space_group_symop_operation_xyz
'x, y, z'
'-x, y, -z+1/2'
'x+1/2, y+1/2, z'
'-x+1/2, y+1/2, -z+1/2'
'-x, -y, -z'
'x, -y, z-1/2'
'-x+1/2, -y+1/2, -z'
'x+1/2, -y+1/2, z-1/2'

loop_
_atom_site_label
_atom_site_type_symbol
_atom_site_fract_x
_atom_site_fract_y
_atom_site_fract_z
_atom_site_U_iso_or_equiv
_atom_site_adp_type
_atom_site_occupancy
_atom_site_site_symmetry_order
_atom_site_calc_flag
_atom_site_refinement_flags_posn
_atom_site_refinement_flags_adp
_atom_site_refinement_flags_occupancy
_atom_site_disorder_assembly
_atom_site_disorder_group
Dy1 Dy -0.11429(2) 1.54112(2) 0.40284(2) 0.04310(10) Uani 1 1 d . . . . .
Ni1 Ni -0.00501(3) 1.61892(5) 0.37763(2) 0.04193(17) Uani 1 1 d . . . . .
Fe1 Fe 0.08645(3) 1.74340(5) 0.49294(2) 0.03784(18) Uani 1 1 d . . . . .
Fe2 Fe 0.000000 1.58873(11) 0.250000 0.0694(4) Uani 1 2 d DS T P . .
C1 C -0.1136(3) 1.9730(5) 0.4003(2) 0.070(2) Uani 1 1 d . . . . .
H1 H -0.123311 2.040991 0.404384 0.085 Uiso 1 1 calc R U . . .
C2 C 0.1068(2) 1.5890(5) 0.37255(19) 0.0595(16) Uani 1 1 d . . . . .
H2A H 0.134728 1.553887 0.387957 0.071 Uiso 1 1 calc R U . . .
H2B H 0.112878 1.581367 0.348577 0.071 Uiso 1 1 calc R U . . .
C3 C -0.0105(3) 1.1946(4) 0.3612(2) 0.075(2) Uani 1 1 d . . . . .
H3 H -0.002908 1.125442 0.357058 0.090 Uiso 1 1 calc R U . . .
C4 C -0.1568(2) 1.2892(5) 0.3720(2) 0.0671(18) Uani 1 1 d . . . . .
H4A H -0.159957 1.258218 0.349070 0.101 Uiso 1 1 calc R U . . .
H4B H -0.187951 1.326223 0.373695 0.101 Uiso 1 1 calc R U . . .
H4C H -0.151178 1.235609 0.389709 0.101 Uiso 1 1 calc R U . . .
C5 C -0.1477(3) 1.8928(5) 0.4010(2) 0.0695(19) Uani 1 1 d . . . . .
H5 H -0.180628 1.905461 0.405649 0.083 Uiso 1 1 calc R U . . .
C6 C 0.0226(2) 1.8391(5) 0.54033(16) 0.0582(16) Uani 1 1 d D . . . .
H6 H 0.046729 1.827368 0.560729 0.070 Uiso 1 1 calc R U . . .
C7 C 0.1092(3) 1.6985(6) 0.3813(2) 0.074(2) Uani 1 1 d . . . . .
H7A H 0.143179 1.722793 0.378818 0.089 Uiso 1 1 calc R U . . .
H7B H 0.107205 1.703906 0.406119 0.089 Uiso 1 1 calc R U . . .
C8 C 0.0720(2) 1.7722(5) 0.36247(18) 0.0621(17) Uani 1 1 d . . . . .
H8A H 0.084451 1.842575 0.367847 0.075 Uiso 1 1 calc R U . . .
H8B H 0.069349 1.761513 0.337284 0.075 Uiso 1 1 calc R U . . .
C9 C -0.0165(3) 1.5946(5) 0.29606(18) 0.0638(15) Uani 1 1 d . . . . .
C10 C -0.0234(2) 1.8801(5) 0.53925(18) 0.0596(16) Uani 1 1 d . . . . .
H10 H -0.037553 1.902612 0.558403 0.071 Uiso 1 1 calc R U . . .
C11 C 0.0266(3) 1.2668(5) 0.36378(19) 0.0638(18) Uani 1 1 d . . . . .
H11 H 0.059215 1.247680 0.359984 0.077 Uiso 1 1 calc R U . . .
C12 C 0.0596(2) 1.4393(4) 0.37264(16) 0.0500(13) Uani 1 1 d . . . . .
H12 H 0.091368 1.409734 0.371060 0.060 Uiso 1 1 calc R U . . .
C13 C -0.0598(3) 1.2217(4) 0.36473(17) 0.0602(16) Uani 1 1 d . . . . .
H13 H -0.086232 1.172608 0.361454 0.072 Uiso 1 1 calc R U . . .
C14 C -0.0689(2) 1.3203(4) 0.37294(14) 0.0482(13) Uani 1 1 d . . . . .
C15 C -0.1327(2) 1.7962(4) 0.39499(18) 0.0564(16) Uani 1 1 d . . . . .
C16 C -0.0004(2) 1.8435(4) 0.37790(15) 0.0507(14) Uani 1 1 d . . . . .
H16 H 0.017691 1.905047 0.376386 0.061 Uiso 1 1 calc R U . . .
C17 C -0.0660(3) 1.9539(4) 0.39353(19) 0.0614(17) Uani 1 1 d . . . . .
H17 H -0.043116 2.009057 0.393206 0.074 Uiso 1 1 calc R U . . .
C18 C -0.0306(2) 1.3977(4) 0.37679(13) 0.0392(11) Uani 1 1 d . . . . .
C19 C -0.0843(2) 1.7721(4) 0.38809(15) 0.0452(12) Uani 1 1 d . . . . .
C20 C 0.0176(2) 1.3680(4) 0.37184(15) 0.0487(13) Uani 1 1 d . . . . .
C21 C 0.09292(19) 1.8489(4) 0.45873(15) 0.0435(12) Uani 1 1 d . . . . .
C22 C 0.1369(2) 1.8131(4) 0.52681(16) 0.0468(13) Uani 1 1 d . . . . .
C23 C -0.01337(19) 1.8452(4) 0.48728(15) 0.0443(12) Uani 1 1 d D . . . .
H23 H -0.019934 1.839189 0.462806 0.053 Uiso 1 1 calc R U . . .
C24 C -0.0506(2) 1.8541(4) 0.38712(16) 0.0496(13) Uani 1 1 d . . . . .
C25 C -0.2078(2) 1.4346(5) 0.43659(18) 0.0611(17) Uani 1 1 d . . . . .
H25 H -0.186341 1.417865 0.457754 0.073 Uiso 1 1 calc R U . . .
C26 C 0.04213(19) 1.6734(4) 0.45571(14) 0.0400(11) Uani 1 1 d . . . . .
C27 C 0.08400(18) 1.6410(4) 0.52848(15) 0.0417(12) Uani 1 1 d . . . . .
C29 C 0.1394(2) 1.6633(4) 0.47908(15) 0.0465(13) Uani 1 1 d . . . . .
C30 C 0.0429(7) 1.3816(11) 0.2309(3) 0.118(6) Uani 0.5 1 d D . P A -1
H30 H 0.028382 1.387046 0.207085 0.141 Uiso 0.5 1 calc R U P A -1
C31 C 0.0663(5) 1.6499(12) 0.2675(3) 0.069(3) Uani 0.5 1 d D . P B -1
C32 C -0.0973(2) 1.9179(5) 0.4919(2) 0.0658(19) Uani 1 1 d . . . . .
H32A H -0.112985 1.942300 0.511041 0.099 Uiso 1 1 calc R U . . .
H32B H -0.096283 1.973532 0.475390 0.099 Uiso 1 1 calc R U . . .
H32C H -0.117163 1.861060 0.480255 0.099 Uiso 1 1 calc R U . . .
C33 C -0.2712(3) 1.3281(7) 0.4551(3) 0.099(3) Uani 1 1 d . . . . .
H33A H -0.306506 1.311097 0.445991 0.149 Uiso 1 1 calc R U . . .
H33B H -0.250781 1.265617 0.457104 0.149 Uiso 1 1 calc R U . . .
H33C H -0.268590 1.359890 0.477862 0.149 Uiso 1 1 calc R U . . .
C34 C -0.2866(3) 1.4182(7) 0.3983(3) 0.098(3) Uani 1 1 d . . . . .
H34A H -0.319426 1.386005 0.398456 0.147 Uiso 1 1 calc R U . . .
H34B H -0.291169 1.491988 0.394999 0.147 Uiso 1 1 calc R U . . .
H34C H -0.271631 1.389666 0.379466 0.147 Uiso 1 1 calc R U . . .
C35 C -0.2147(3) 1.7243(6) 0.3978(3) 0.105(4) Uani 1 1 d . . . . .
H35A H -0.231535 1.657836 0.397474 0.158 Uiso 1 1 calc R U . . .
H35B H -0.216486 1.759278 0.419626 0.158 Uiso 1 1 calc R U . . .
H35C H -0.231571 1.765816 0.378418 0.158 Uiso 1 1 calc R U . . .
C36 C -0.0752(4) 1.6221(7) 0.4825(3) 0.044(2) Uani 0.58 1 d . . P C 1
H36 H -0.039922 1.609758 0.485365 0.053 Uiso 0.58 1 calc R U P C 1
C37 C -0.1504(5) 1.6453(10) 0.5065(4) 0.079(4) Uani 0.58 1 d . . P C 1
H37A H -0.160944 1.646211 0.529083 0.119 Uiso 0.58 1 calc R U P C 1
H37B H -0.157964 1.711470 0.495098 0.119 Uiso 0.58 1 calc R U P C 1
H37C H -0.168631 1.591296 0.492148 0.119 Uiso 0.58 1 calc R U P C 1
C38 C -0.0669(5) 1.6102(10) 0.5447(3) 0.071(3) Uani 0.58 1 d . . P C 1
H38A H -0.088491 1.615793 0.562264 0.106 Uiso 0.58 1 calc R U P C 1
H38B H -0.051678 1.542122 0.545829 0.106 Uiso 0.58 1 calc R U P C 1
H38C H -0.040259 1.661981 0.549110 0.106 Uiso 0.58 1 calc R U P C 1
C36A C -0.1219(6) 1.6357(10) 0.4809(4) 0.051(3) Uani 0.42 1 d . . P C 2
H36A H -0.157460 1.644474 0.477602 0.061 Uiso 0.42 1 calc R U P C 2
C37A C -0.1273(6) 1.6335(14) 0.5416(4) 0.066(4) Uani 0.42 1 d . . P C 2
H37D H -0.104211 1.625062 0.563711 0.099 Uiso 0.42 1 calc R U P C 2
H37E H -0.143728 1.700415 0.541015 0.099 Uiso 0.42 1 calc R U P C 2
H37F H -0.152986 1.579692 0.539035 0.099 Uiso 0.42 1 calc R U P C 2
C38A C -0.0443(5) 1.6062(11) 0.5221(5) 0.059(4) Uani 0.42 1 d . . P C 2
H38D H -0.036577 1.603226 0.547445 0.089 Uiso 0.42 1 calc R U P C 2
H38E H -0.035689 1.540823 0.512566 0.089 Uiso 0.42 1 calc R U P C 2
H38F H -0.024572 1.660930 0.513968 0.089 Uiso 0.42 1 calc R U P C 2
C40 C 0.0947(9) 1.2299(16) 0.2273(5) 0.143(7) Uani 0.5 1 d D U P A -1
H40A H 0.112922 1.180417 0.243655 0.215 Uiso 0.5 1 calc R U P A -1
H40B H 0.069114 1.194210 0.210611 0.215 Uiso 0.5 1 calc R U P A -1
H40C H 0.118555 1.264269 0.214987 0.215 Uiso 0.5 1 calc R U P A -1
C41 C -0.0250(7) 1.7227(11) 0.2395(4) 0.088(4) Uani 0.5 1 d D . P B -1
C42 C 0.0652(9) 1.4147(13) 0.2847(3) 0.126(8) Uani 0.5 1 d D U P A -1
H42 H 0.069930 1.448495 0.306419 0.151 Uiso 0.5 1 calc R U P A -1
C43 C 0.0856(9) 1.3215(13) 0.2795(4) 0.121(6) Uani 0.5 1 d D U P A -1
H43 H 0.105324 1.279640 0.296527 0.146 Uiso 0.5 1 calc R U P A -1
C47 C -0.0573(7) 1.5230(16) 0.2252(4) 0.096(4) Uani 0.5 1 d D . P B -1
N1 N 0.01795(16) 1.6371(3) 0.43134(12) 0.0421(10) Uani 1 1 d . . . . .
N2 N 0.16742(18) 1.8548(4) 0.54623(14) 0.0548(12) Uani 1 1 d . . . . .
N3 N 0.09596(19) 1.9122(4) 0.43925(13) 0.0541(12) Uani 1 1 d . . . . .
N4 N 0.17053(18) 1.6121(4) 0.47066(14) 0.0546(12) Uani 1 1 d . . . . .
N5 N 0.08599(17) 1.5823(3) 0.55069(12) 0.0466(11) Uani 1 1 d . . . . .
N6 N 0.02922(15) 1.8168(3) 0.50709(12) 0.0407(10) Uani 1 1 d . . . . .
N7 N -0.04573(16) 1.8830(3) 0.50541(13) 0.0476(11) Uani 1 1 d . . . . .
N8 N 0.02161(17) 1.7614(3) 0.37169(12) 0.0442(10) Uani 1 1 d . . . . .
N9 N 0.05878(17) 1.5359(4) 0.37520(12) 0.0470(11) Uani 1 1 d . . . . .
N10 N -0.0240(2) 1.6014(4) 0.32382(14) 0.0582(12) Uani 1 1 d . . . . .
N11 N -0.09674(19) 1.6261(4) 0.51115(14) 0.0526(12) Uani 1 1 d . . . . .
N13 N 0.1062(5) 1.6843(12) 0.2798(3) 0.090(4) Uani 0.5 1 d D . P B -1
N14 N 0.0373(5) 1.4537(8) 0.2550(3) 0.083(3) Uani 0.5 1 d D . P A -1
N15 N -0.25278(18) 1.3985(4) 0.43167(17) 0.0679(16) Uani 1 1 d . . . . .
N16 N -0.0444(9) 1.7986(13) 0.2326(5) 0.138(7) Uani 0.5 1 d D U P B -1
N17 N 0.0718(7) 1.3006(13) 0.2449(4) 0.145(7) Uani 0.5 1 d D . P A -1
N19 N -0.0953(7) 1.487(2) 0.2110(5) 0.144(7) Uani 0.5 1 d D U P B -1
O1 O -0.07394(13) 1.6761(3) 0.38271(10) 0.0433(8) Uani 1 1 d . . . . .
O2 O -0.04324(13) 1.4892(3) 0.38496(10) 0.0432(8) Uani 1 1 d . . . . .
O3 O -0.11503(14) 1.3588(3) 0.37739(11) 0.0525(10) Uani 1 1 d . . . . .
O4 O -0.16255(14) 1.7095(3) 0.39492(13) 0.0593(12) Uani 1 1 d . . . . .
O5 O -0.18999(14) 1.4896(3) 0.41600(12) 0.0576(11) Uani 1 1 d . . . . .
O6 O -0.09872(17) 1.6335(3) 0.45375(12) 0.0562(10) Uani 1 1 d . . . . .
O7 O -0.16302(18) 1.5409(4) 0.34823(14) 0.0725(13) Uani 1 1 d D . . . .
N21 N -0.1904(6) 1.5329(15) 0.2913(3) 0.119(6) Uani 0.5 1 d D . P D -1
C52 C -0.1538(6) 1.5447(15) 0.3185(3) 0.104(5) Uani 0.5 1 d D . P D -1
H52 H -0.120192 1.556270 0.315122 0.124 Uiso 0.5 1 calc R U P D -1
C53 C -0.1783(9) 1.521(2) 0.2583(4) 0.153(7) Uani 0.5 1 d D U P D -1
H53A H -0.209360 1.513154 0.241199 0.230 Uiso 0.5 1 calc R U P D -1
H53B H -0.159812 1.581238 0.252621 0.230 Uiso 0.5 1 calc R U P D -1
H53C H -0.157160 1.460116 0.258019 0.230 Uiso 0.5 1 calc R U P D -1
C54 C -0.2413(6) 1.531(3) 0.2934(6) 0.171(9) Uani 0.5 1 d D U P D -1
H54A H -0.261485 1.521415 0.270266 0.257 Uiso 0.5 1 calc R U P D -1
H54B H -0.247773 1.474366 0.308363 0.257 Uiso 0.5 1 calc R U P D -1
H54C H -0.250693 1.595534 0.303125 0.257 Uiso 0.5 1 calc R U P D -1

loop_
_atom_site_aniso_label
_atom_site_aniso_U_11
_atom_site_aniso_U_22
_atom_site_aniso_U_33
_atom_site_aniso_U_23
_atom_site_aniso_U_13
_atom_site_aniso_U_12
Dy1 0.03376(15) 0.03766(15) 0.05959(18) 0.01354(11) 0.01297(11) -0.00567(10)
Ni1 0.0395(4) 0.0380(3) 0.0517(4) 0.0063(3) 0.0175(3) -0.0087(3)
Fe1 0.0307(4) 0.0320(3) 0.0532(4) 0.0081(3) 0.0141(3) -0.0008(3)
Fe2 0.0937(11) 0.0575(8) 0.0545(8) 0.000 0.0064(7) 0.000
C1 0.066(5) 0.034(3) 0.114(6) 0.009(3) 0.022(4) -0.001(3)
C2 0.049(3) 0.054(4) 0.082(4) -0.006(3) 0.030(3) -0.011(3)
C3 0.100(6) 0.024(3) 0.112(6) -0.007(3) 0.051(5) -0.002(3)
C4 0.051(4) 0.059(4) 0.090(5) 0.000(3) 0.010(3) -0.020(3)
C5 0.053(4) 0.059(4) 0.102(6) 0.014(4) 0.026(4) 0.007(3)
C6 0.046(3) 0.076(4) 0.053(3) 0.000(3) 0.009(3) 0.015(3)
C7 0.053(4) 0.072(5) 0.104(6) -0.002(4) 0.034(4) -0.022(4)
C8 0.064(4) 0.061(4) 0.069(4) 0.004(3) 0.033(3) -0.018(3)
C9 0.075(4) 0.054(3) 0.060(2) 0.007(2) 0.005(3) -0.022(3)
C10 0.044(3) 0.066(4) 0.071(4) -0.008(3) 0.018(3) 0.013(3)
C11 0.067(4) 0.040(3) 0.093(5) -0.005(3) 0.037(4) -0.003(3)
C12 0.052(3) 0.040(3) 0.063(4) -0.004(2) 0.024(3) -0.001(2)
C13 0.079(5) 0.035(3) 0.070(4) -0.002(3) 0.024(3) -0.010(3)
C14 0.059(3) 0.040(3) 0.047(3) 0.000(2) 0.013(3) -0.008(3)
C15 0.046(3) 0.041(3) 0.084(4) 0.024(3) 0.015(3) -0.001(3)
C16 0.054(3) 0.040(3) 0.059(3) 0.008(2) 0.015(3) -0.019(3)
C17 0.065(4) 0.031(3) 0.093(5) 0.014(3) 0.025(4) -0.002(3)
C18 0.047(3) 0.028(2) 0.044(3) 0.0024(19) 0.014(2) -0.004(2)
C19 0.043(3) 0.036(3) 0.057(3) 0.012(2) 0.010(2) -0.006(2)
C20 0.058(3) 0.033(3) 0.059(3) 0.003(2) 0.020(3) 0.007(2)
C21 0.032(3) 0.040(3) 0.063(3) 0.004(2) 0.018(2) 0.005(2)
C22 0.039(3) 0.041(3) 0.064(4) 0.010(2) 0.020(3) 0.004(2)
C23 0.035(3) 0.041(3) 0.056(3) 0.008(2) 0.005(2) 0.003(2)
C24 0.048(3) 0.037(3) 0.066(4) 0.014(2) 0.015(3) -0.006(2)
C25 0.034(3) 0.071(4) 0.078(4) 0.023(3) 0.009(3) -0.018(3)
C26 0.032(2) 0.037(3) 0.056(3) 0.015(2) 0.023(2) 0.002(2)
C27 0.026(2) 0.034(2) 0.068(3) 0.000(2) 0.014(2) -0.0004(19)
C29 0.041(3) 0.044(3) 0.057(3) 0.013(2) 0.017(2) -0.005(2)
C30 0.166(16) 0.099(8) 0.090(6) -0.010(5) 0.028(7) 0.013(9)
C31 0.099(5) 0.074(6) 0.042(6) -0.008(5) 0.031(4) -0.008(5)
C32 0.039(3) 0.046(3) 0.110(6) -0.014(3) 0.006(3) 0.007(3)
C33 0.047(4) 0.107(7) 0.149(8) 0.078(6) 0.032(5) -0.006(4)
C34 0.056(4) 0.100(7) 0.131(8) 0.038(6) -0.004(5) -0.021(4)
C35 0.042(4) 0.056(4) 0.222(11) 0.045(6) 0.035(5) 0.011(3)
C36 0.041(5) 0.035(4) 0.059(6) 0.011(4) 0.017(4) -0.005(4)
C37 0.073(8) 0.070(8) 0.109(11) -0.002(7) 0.054(8) -0.008(7)
C38 0.082(9) 0.057(7) 0.075(8) 0.000(6) 0.021(7) -0.003(6)
C36A 0.053(8) 0.041(7) 0.061(9) -0.002(6) 0.017(7) -0.007(6)
C37A 0.057(9) 0.077(11) 0.063(10) -0.007(8) 0.008(8) -0.003(8)
C38A 0.047(8) 0.037(7) 0.094(12) 0.002(7) 0.014(8) 0.000(6)
C40 0.166(11) 0.130(9) 0.131(9) -0.025(7) 0.018(8) 0.029(8)
C41 0.120(9) 0.096(6) 0.057(8) 0.018(5) 0.041(7) 0.023(6)
C42 0.205(17) 0.085(8) 0.083(6) 0.013(5) 0.014(8) 0.036(11)
C43 0.181(16) 0.075(8) 0.111(7) 0.010(6) 0.032(9) 0.016(9)
C47 0.111(7) 0.133(10) 0.046(5) 0.007(6) 0.019(5) -0.031(6)
N1 0.039(2) 0.038(2) 0.053(3) 0.0073(19) 0.017(2) -0.0016(19)
N2 0.040(3) 0.047(3) 0.077(3) -0.002(2) 0.008(2) -0.009(2)
N3 0.053(3) 0.049(3) 0.065(3) 0.018(2) 0.024(2) 0.000(2)
N4 0.042(3) 0.049(3) 0.077(3) 0.010(2) 0.022(2) 0.007(2)
N5 0.043(3) 0.038(2) 0.059(3) 0.016(2) 0.013(2) 0.0017(19)
N6 0.033(2) 0.031(2) 0.060(3) 0.0038(18) 0.0120(19) -0.0011(17)
N7 0.034(2) 0.038(2) 0.073(3) -0.004(2) 0.013(2) -0.0008(18)
N8 0.047(3) 0.033(2) 0.057(3) 0.0081(19) 0.020(2) -0.0117(19)
N9 0.041(2) 0.050(3) 0.054(3) -0.003(2) 0.020(2) -0.013(2)
N10 0.060(3) 0.053(3) 0.058(2) 0.010(2) 0.002(2) -0.019(2)
N11 0.051(3) 0.046(3) 0.062(3) 0.000(2) 0.015(2) -0.010(2)
N13 0.102(6) 0.120(11) 0.057(6) -0.027(7) 0.038(5) -0.022(6)
N14 0.123(8) 0.068(4) 0.065(6) 0.011(4) 0.031(5) -0.014(4)
N15 0.033(3) 0.068(4) 0.106(5) 0.031(3) 0.022(3) -0.006(2)
N16 0.203(14) 0.120(8) 0.101(10) 0.030(7) 0.050(10) 0.066(9)
N17 0.209(17) 0.108(8) 0.117(7) -0.008(6) 0.027(9) 0.037(10)
N19 0.135(9) 0.197(15) 0.092(10) 0.006(11) 0.002(7) -0.064(10)
O1 0.0395(19) 0.0307(17) 0.062(2) 0.0157(16) 0.0165(17) -0.0059(15)
O2 0.0394(19) 0.0339(18) 0.060(2) 0.0016(16) 0.0192(17) -0.0088(15)
O3 0.043(2) 0.037(2) 0.078(3) 0.0021(18) 0.0127(19) -0.0150(17)
O4 0.034(2) 0.043(2) 0.102(3) 0.026(2) 0.016(2) 0.0025(17)
O5 0.035(2) 0.056(2) 0.085(3) 0.020(2) 0.020(2) -0.0080(18)
O6 0.064(3) 0.039(2) 0.068(3) 0.0037(18) 0.018(2) -0.0035(19)
O7 0.056(3) 0.058(3) 0.096(3) 0.015(3) -0.008(3) -0.007(2)
N21 0.103(7) 0.150(16) 0.098(4) 0.004(7) 0.000(5) -0.026(8)
C52 0.103(8) 0.105(14) 0.099(4) 0.007(5) 0.005(4) -0.027(9)
C53 0.173(10) 0.179(12) 0.107(5) -0.009(7) 0.019(6) -0.016(9)
C54 0.103(7) 0.23(2) 0.172(13) 0.035(14) 0.009(7) -0.023(9)

loop_
_atom_type_symbol
_atom_type_description
_atom_type_scat_dispersion_real
_atom_type_scat_dispersion_imag
_atom_type_scat_source
C C 0.0033 0.0016 'International Tables Vol C Tables 4.2.6.8 and 6.1.1.4'
Dy Dy -0.1892 4.4098 'International Tables Vol C Tables 4.2.6.8 and 6.1.1.4'
Fe Fe 0.3463 0.8444 'International Tables Vol C Tables 4.2.6.8 and 6.1.1.4'
H H 0.0000 0.0000 'International Tables Vol C Tables 4.2.6.8 and 6.1.1.4'
N N 0.0061 0.0033 'International Tables Vol C Tables 4.2.6.8 and 6.1.1.4'
Ni Ni 0.3393 1.1124 'International Tables Vol C Tables 4.2.6.8 and 6.1.1.4'
O O 0.0106 0.0060 'International Tables Vol C Tables 4.2.6.8 and 6.1.1.4'

loop_
_geom_angle_atom_site_label_1
_geom_angle_atom_site_label_2
_geom_angle_atom_site_label_3
_geom_angle
_geom_angle_site_symmetry_1
_geom_angle_site_symmetry_3
_geom_angle_publ_flag
N5 Dy1 O3 70.14(15) 5_586 . y
N5 Dy1 O4 138.00(16) 5_586 . y
O1 Dy1 N5 131.48(14) . 5_586 y
O1 Dy1 O3 123.38(13) . . y
O1 Dy1 O4 63.45(12) . . y
O1 Dy1 O5 143.28(14) . . y
O1 Dy1 O6 82.64(14) . . y
O1 Dy1 O7 84.56(15) . . y
O2 Dy1 N5 82.33(14) . 5_586 y
O2 Dy1 O1 69.13(13) . . y
O2 Dy1 O3 63.26(12) . . y
O2 Dy1 O4 131.60(13) . . y
O2 Dy1 O5 144.98(15) . . y
O2 Dy1 O6 113.27(15) . . y
O2 Dy1 O7 94.70(17) . . y
O4 Dy1 O3 141.48(14) . . y
O5 Dy1 N5 78.93(15) . 5_586 y
O5 Dy1 O3 82.55(15) . . y
O5 Dy1 O4 80.09(14) . . y
O5 Dy1 O6 89.35(16) . . y
O5 Dy1 O7 80.19(18) . . y
O6 Dy1 N5 73.52(16) . 5_586 y
O6 Dy1 O3 143.63(14) . . y
O6 Dy1 O4 70.27(16) . . y
O7 Dy1 N5 137.75(16) . 5_586 y
O7 Dy1 O3 71.04(15) . . y
O7 Dy1 O4 72.27(17) . . y
O7 Dy1 O6 142.30(17) . . y
N8 Ni1 N1 88.00(18) . . y
N8 Ni1 N9 99.56(18) . . y
N8 Ni1 N10 90.66(19) . . y
N8 Ni1 O1 91.14(16) . . y
N8 Ni1 O2 169.63(17) . . y
N9 Ni1 N1 90.54(18) . . y
N9 Ni1 N10 87.1(2) . . y
N10 Ni1 N1 177.06(19) . . y
O1 Ni1 N1 88.20(16) . . y
O1 Ni1 N9 169.18(16) . . y
O1 Ni1 N10 94.4(2) . . y
O2 Ni1 N1 90.99(16) . . y
O2 Ni1 N9 90.77(16) . . y
O2 Ni1 N10 90.79(17) . . y
O2 Ni1 O1 78.51(14) . . y
C21 Fe1 N6 91.18(19) . . y
C22 Fe1 C21 90.1(2) . . y
C22 Fe1 N6 93.6(2) . . y
C26 Fe1 C21 86.2(2) . . y
C26 Fe1 C22 173.3(2) . . y
C26 Fe1 C27 96.9(2) . . y
C26 Fe1 N6 92.1(2) . . y
C27 Fe1 C21 176.5(2) . . y
C27 Fe1 C22 86.6(2) . . y
C27 Fe1 N6 90.25(19) . . y
C29 Fe1 C21 91.6(2) . . y
C29 Fe1 C22 89.3(2) . . y
C29 Fe1 C26 85.1(2) . . y
C29 Fe1 C27 87.1(2) . . y
C29 Fe1 N6 175.9(2) . . y
C9 Fe2 C9 175.4(4) 2 . y
C9 Fe2 C31 90.1(4) 2 2 y
C9 Fe2 C31 88.0(4) . 2 y
C9 Fe2 C31 90.1(4) . . y
C9 Fe2 C31 88.0(4) 2 . y
C9 Fe2 N14 97.8(4) . . y
C9 Fe2 N14 86.2(4) . 2 y
C9 Fe2 N14 86.2(4) 2 . y
C9 Fe2 N14 97.8(4) 2 2 y
C31 Fe2 C31 131.9(10) . 2 y
C31 Fe2 N14 85.3(6) . . y
C31 Fe2 N14 85.3(6) 2 2 y
C31 Fe2 N14 142.5(6) 2 . y
C31 Fe2 N14 142.5(6) . 2 y
C41 Fe2 C9 83.8(5) . 2 y
C41 Fe2 C9 92.0(5) 2 2 y
C41 Fe2 C9 83.8(5) 2 . y
C41 Fe2 C9 92.0(5) . . y
C41 Fe2 C31 87.9(8) 2 2 y
C41 Fe2 C31 87.9(8) . . y
C41 Fe2 C31 44.2(7) . 2 y
C41 Fe2 C31 44.2(7) 2 . y
C41 Fe2 C41 44.8(12) 2 . y
C41 Fe2 N14 129.5(7) . 2 y
C41 Fe2 N14 168.1(6) 2 2 y
C41 Fe2 N14 129.5(7) 2 . y
C41 Fe2 N14 168.1(6) . . y
C47 Fe2 C9 101.4(5) 2 2 y
C47 Fe2 C9 101.4(5) . . y
C47 Fe2 C9 80.7(5) 2 . y
C47 Fe2 C9 80.7(5) . 2 y
C47 Fe2 C31 52.8(8) 2 . y
C47 Fe2 C31 168.0(7) . . y
C47 Fe2 C31 52.8(8) . 2 y
C47 Fe2 C31 168.0(7) 2 2 y
C47 Fe2 C41 139.7(9) . 2 y
C47 Fe2 C41 139.7(9) 2 . y
C47 Fe2 C41 94.9(9) 2 2 y
C47 Fe2 C41 94.9(9) . . y
C47 Fe2 C47 125.5(14) . 2 y
C47 Fe2 N14 89.9(8) . . y
C47 Fe2 N14 37.1(7) 2 . y
C47 Fe2 N14 89.9(8) 2 2 y
C47 Fe2 N14 37.1(7) . 2 y
N14 Fe2 N14 58.4(8) 2 . y
C5 C1 H1 119.8 . . ?
C17 C1 H1 119.8 . . ?
C17 C1 C5 120.4(6) . . ?
H2A C2 H2B 107.4 . . ?
C7 C2 H2A 108.3 . . ?
C7 C2 H2B 108.3 . . ?
C7 C2 N9 116.1(5) . . ?
N9 C2 H2A 108.3 . . ?
N9 C2 H2B 108.3 . . ?
C11 C3 H3 119.7 . . ?
C11 C3 C13 120.7(6) . . ?
C13 C3 H3 119.7 . . ?
H4A C4 H4B 109.5 . . ?
H4A C4 H4C 109.5 . . ?
H4B C4 H4C 109.5 . . ?
O3 C4 H4A 109.5 . . ?
O3 C4 H4B 109.5 . . ?
O3 C4 H4C 109.5 . . ?
C1 C5 H5 120.8 . . ?
C15 C5 C1 118.4(6) . . ?
C15 C5 H5 120.8 . . ?
C10 C6 H6 125.4 . . ?
C10 C6 N6 109.3(5) . . ?
N6 C6 H6 125.4 . . ?
C2 C7 H7A 107.0 . . ?
C2 C7 H7B 107.0 . . ?
C2 C7 C8 121.2(7) . . ?
H7A C7 H7B 106.8 . . ?
C8 C7 H7A 107.0 . . ?
C8 C7 H7B 107.0 . . ?
C7 C8 H8A 109.1 . . ?
C7 C8 H8B 109.1 . . ?
H8A C8 H8B 107.8 . . ?
N8 C8 C7 112.5(5) . . ?
N8 C8 H8A 109.1 . . ?
N8 C8 H8B 109.1 . . ?
N10 C9 Fe2 176.3(6) . . ?
C6 C10 H10 126.7 . . ?
C6 C10 N7 106.6(6) . . ?
N7 C10 H10 126.7 . . ?
C3 C11 H11 119.4 . . ?
C3 C11 C20 121.2(6) . . ?
C20 C11 H11 119.4 . . ?
C20 C12 H12 116.1 . . ?
N9 C12 H12 116.1 . . ?
N9 C12 C20 127.7(5) . . ?
C3 C13 H13 120.8 . . ?
C14 C13 C3 118.3(6) . . ?
C14 C13 H13 120.8 . . ?
C13 C14 C18 122.7(6) . . ?
C13 C14 O3 125.4(5) . . ?
O3 C14 C18 111.9(5) . . ?
C5 C15 C19 123.7(6) . . ?
C5 C15 O4 124.6(6) . . ?
O4 C15 C19 111.7(5) . . ?
C24 C16 H16 116.2 . . ?
N8 C16 H16 116.2 . . ?
N8 C16 C24 127.6(5) . . ?
C1 C17 H17 119.5 . . ?
C1 C17 C24 121.1(6) . . ?
C24 C17 H17 119.5 . . ?
C20 C18 C14 117.0(5) . . ?
O2 C18 C14 117.6(5) . . ?
O2 C18 C20 125.3(5) . . ?
C24 C19 C15 117.0(5) . . ?
O1 C19 C15 118.4(5) . . ?
O1 C19 C24 124.6(5) . . ?
C11 C20 C12 116.4(5) . . ?
C11 C20 C18 119.9(6) . . ?
C18 C20 C12 123.6(5) . . ?
N3 C21 Fe1 178.1(5) . . ?
N2 C22 Fe1 178.3(5) . . ?
N6 C23 H23 124.0 . . ?
N7 C23 H23 124.0 . . ?
N7 C23 N6 112.1(5) . . ?
C17 C24 C16 116.4(5) . . ?
C17 C24 C19 119.4(6) . . ?
C19 C24 C16 124.1(5) . . ?
N15 C25 H25 117.2 . . ?
O5 C25 H25 117.2 . . ?
O5 C25 N15 125.5(6) . . ?
N1 C26 Fe1 173.4(4) . . ?
N5 C27 Fe1 175.1(5) . . ?
N4 C29 Fe1 177.9(5) . . ?
N14 C30 H30 123.8 . . ?
N14 C30 N17 112.4(12) . . ?
N17 C30 H30 123.8 . . ?
N13 C31 Fe2 176.3(13) . . ?
H32A C32 H32B 109.5 . . ?
H32A C32 H32C 109.5 . . ?
H32B C32 H32C 109.5 . . ?
N7 C32 H32A 109.5 . . ?
N7 C32 H32B 109.5 . . ?
N7 C32 H32C 109.5 . . ?
H33A C33 H33B 109.5 . . ?
H33A C33 H33C 109.5 . . ?
H33B C33 H33C 109.5 . . ?
N15 C33 H33A 109.5 . . ?
N15 C33 H33B 109.5 . . ?
N15 C33 H33C 109.5 . . ?
H34A C34 H34B 109.5 . . ?
H34A C34 H34C 109.5 . . ?
H34B C34 H34C 109.5 . . ?
N15 C34 H34A 109.5 . . ?
N15 C34 H34B 109.5 . . ?
N15 C34 H34C 109.5 . . ?
H35A C35 H35B 109.5 . . ?
H35A C35 H35C 109.5 . . ?
H35B C35 H35C 109.5 . . ?
O4 C35 H35A 109.5 . . ?
O4 C35 H35B 109.5 . . ?
O4 C35 H35C 109.5 . . ?
N11 C36 H36 118.5 . . ?
O6 C36 H36 118.5 . . ?
O6 C36 N11 123.0(8) . . ?
H37A C37 H37B 109.5 . . ?
H37A C37 H37C 109.5 . . ?
H37B C37 H37C 109.5 . . ?
N11 C37 H37A 109.5 . . ?
N11 C37 H37B 109.5 . . ?
N11 C37 H37C 109.5 . . ?
H38A C38 H38B 109.5 . . ?
H38A C38 H38C 109.5 . . ?
H38B C38 H38C 109.5 . . ?
N11 C38 H38A 109.5 . . ?
N11 C38 H38B 109.5 . . ?
N11 C38 H38C 109.5 . . ?
N11 C36A H36A 119.9 . . ?
N11 C36A O6 120.2(12) . . ?
O6 C36A H36A 119.9 . . ?
H37D C37A H37E 109.5 . . ?
H37D C37A H37F 109.5 . . ?
H37E C37A H37F 109.5 . . ?
N11 C37A H37D 109.5 . . ?
N11 C37A H37E 109.5 . . ?
N11 C37A H37F 109.5 . . ?
H38D C38A H38E 109.5 . . ?
H38D C38A H38F 109.5 . . ?
H38E C38A H38F 109.5 . . ?
N11 C38A H38D 109.5 . . ?
N11 C38A H38E 109.5 . . ?
N11 C38A H38F 109.5 . . ?
H40A C40 H40B 109.5 . . ?
H40A C40 H40C 109.5 . . ?
H40B C40 H40C 109.5 . . ?
N17 C40 H40A 109.5 . . ?
N17 C40 H40B 109.5 . . ?
N17 C40 H40C 109.5 . . ?
N16 C41 Fe2 173(2) . . ?
C43 C42 H42 123.8 . . ?
C43 C42 N14 112.3(12) . . ?
N14 C42 H42 123.8 . . ?
C42 C43 H43 126.8 . . ?
C42 C43 N17 106.3(16) . . ?
N17 C43 H43 126.8 . . ?
N19 C47 Fe2 175(2) . . ?
C26 N1 Ni1 153.6(4) . . ?
C27 N5 Dy1 164.7(4) . 5_586 ?
C6 N6 Fe1 127.5(4) . . ?
C23 N6 Fe1 127.6(4) . . ?
C23 N6 C6 104.6(5) . . ?
C10 N7 C32 125.9(5) . . ?
C23 N7 C10 107.5(5) . . ?
C23 N7 C32 126.6(6) . . ?
C8 N8 Ni1 118.5(4) . . ?
C16 N8 Ni1 124.6(4) . . ?
C16 N8 C8 116.6(5) . . ?
C2 N9 Ni1 120.1(4) . . ?
C12 N9 Ni1 124.0(4) . . ?
C12 N9 C2 115.6(5) . . ?
C9 N10 Ni1 156.1(5) . . ?
C36 N11 C37 117.9(8) . . ?
C36 N11 C38 120.5(8) . . ?
C38 N11 C37 121.6(9) . . ?
C36A N11 C37A 116.4(10) . . ?
C36A N11 C38A 129.6(11) . . ?
C38A N11 C37A 114.0(10) . . ?
C30 N14 Fe2 130.5(9) . . ?
C30 N14 C42 102.9(8) . . ?
C42 N14 Fe2 126.6(9) . . ?
C25 N15 C33 124.0(6) . . ?
C25 N15 C34 119.0(6) . . ?
C33 N15 C34 116.5(6) . . ?
C30 N17 C43 106.0(15) . . ?
C40 N17 C30 126.6(14) . . ?
C40 N17 C43 124.8(14) . . ?
Ni1 O1 Dy1 104.26(14) . . ?
C19 O1 Dy1 123.7(3) . . ?
C19 O1 Ni1 126.2(3) . . ?
Ni1 O2 Dy1 105.75(16) . . ?
C18 O2 Dy1 128.8(3) . . ?
C18 O2 Ni1 125.0(3) . . ?
C4 O3 Dy1 126.5(4) . . ?
C14 O3 Dy1 116.2(3) . . ?
C14 O3 C4 116.7(5) . . ?
C15 O4 Dy1 115.1(3) . . ?
C15 O4 C35 117.5(5) . . ?
C35 O4 Dy1 126.0(4) . . ?
C25 O5 Dy1 141.4(4) . . ?
C36 O6 Dy1 137.1(5) . . ?
C36A O6 Dy1 131.9(7) . . ?
C52 O7 Dy1 134.6(8) . . ?
C52 N21 C53 119.7(14) . . ?
C52 N21 C54 123.5(13) . . ?
C54 N21 C53 116.8(13) . . ?
O7 C52 N21 120.7(13) . . ?
O7 C52 H52 119.7 . . ?
N21 C52 H52 119.7 . . ?
N21 C53 H53A 109.5 . . ?
N21 C53 H53B 109.5 . . ?
N21 C53 H53C 109.5 . . ?
H53A C53 H53B 109.5 . . ?
H53A C53 H53C 109.5 . . ?
H53B C53 H53C 109.5 . . ?
N21 C54 H54A 109.5 . . ?
N21 C54 H54B 109.5 . . ?
N21 C54 H54C 109.5 . . ?
H54A C54 H54B 109.5 . . ?
H54A C54 H54C 109.5 . . ?
H54B C54 H54C 109.5 . . ?

loop_
_geom_bond_atom_site_label_1
_geom_bond_atom_site_label_2
_geom_bond_distance
_geom_bond_site_symmetry_2
_geom_bond_publ_flag
Dy1 N5 2.456(4) 5_586 y
Dy1 O1 2.289(3) . y
Dy1 O2 2.258(4) . y
Dy1 O3 2.587(4) . y
Dy1 O4 2.550(4) . y
Dy1 O5 2.293(4) . y
Dy1 O6 2.312(4) . y
Dy1 O7 2.306(5) . y
Ni1 N1 2.105(5) . y
Ni1 N8 2.028(4) . y
Ni1 N9 2.049(5) . y
Ni1 N10 2.098(5) . y
Ni1 O1 2.044(4) . y
Ni1 O2 2.033(3) . y
Fe1 C21 1.957(6) . y
Fe1 C22 1.949(6) . y
Fe1 C26 1.944(6) . y
Fe1 C27 1.947(5) . y
Fe1 C29 1.925(6) . y
Fe1 N6 1.979(4) . y
Fe2 C9 1.942(7) . y
Fe2 C9 1.942(7) 2 y
Fe2 C31 1.965(13) 2 y
Fe2 C31 1.965(13) . y
Fe2 C41 1.898(13) 2 y
Fe2 C41 1.898(13) . y
Fe2 C47 1.880(14) 2 y
Fe2 C47 1.880(14) . y
Fe2 N14 2.026(11) 2 y
Fe2 N14 2.026(11) . y
C1 H1 0.9500 . ?
C1 C5 1.400(9) . ?
C1 C17 1.378(9) . ?
C2 H2A 0.9900 . ?
C2 H2B 0.9900 . ?
C2 C7 1.472(9) . ?
C2 N9 1.489(7) . ?
C3 H3 0.9500 . ?
C3 C11 1.366(9) . ?
C3 C13 1.405(10) . ?
C4 H4A 0.9800 . ?
C4 H4B 0.9800 . ?
C4 H4C 0.9800 . ?
C4 O3 1.434(7) . ?
C5 H5 0.9500 . ?
C5 C15 1.363(9) . ?
C6 H6 0.9500 . ?
C6 C10 1.343(8) . ?
C6 N6 1.382(7) . ?
C7 H7A 0.9900 . ?
C7 H7B 0.9900 . ?
C7 C8 1.488(10) . ?
C8 H8A 0.9900 . ?
C8 H8B 0.9900 . ?
C8 N8 1.474(7) . ?
C9 N10 1.149(8) . ?
C10 H10 0.9500 . ?
C10 N7 1.358(8) . ?
C11 H11 0.9500 . ?
C11 C20 1.394(8) . ?
C12 H12 0.9500 . ?
C12 C20 1.464(8) . ?
C12 N9 1.271(7) . ?
C13 H13 0.9500 . ?
C13 C14 1.363(8) . ?
C14 C18 1.433(7) . ?
C14 O3 1.382(7) . ?
C15 C19 1.412(8) . ?
C15 O4 1.391(7) . ?
C16 H16 0.9500 . ?
C16 C24 1.467(8) . ?
C16 N8 1.273(7) . ?
C17 H17 0.9500 . ?
C17 C24 1.408(8) . ?
C18 C20 1.402(8) . ?
C18 O2 1.302(6) . ?
C19 C24 1.411(7) . ?
C19 O1 1.313(6) . ?
C21 N3 1.142(7) . ?
C22 N2 1.154(7) . ?
C23 H23 0.9500 . ?
C23 N6 1.319(6) . ?
C23 N7 1.317(7) . ?
C25 H25 0.9500 . ?
C25 N15 1.280(7) . ?
C25 O5 1.243(7) . ?
C26 N1 1.159(7) . ?
C27 N5 1.157(7) . ?
C29 N4 1.168(7) . ?
C30 H30 0.9500 . ?
C30 N14 1.366(9) . ?
C30 N17 1.371(9) . ?
C31 N13 1.185(16) . ?
C32 H32A 0.9800 . ?
C32 H32B 0.9800 . ?
C32 H32C 0.9800 . ?
C32 N7 1.468(7) . ?
C33 H33A 0.9800 . ?
C33 H33B 0.9800 . ?
C33 H33C 0.9800 . ?
C33 N15 1.451(8) . ?
C34 H34A 0.9800 . ?
C34 H34B 0.9800 . ?
C34 H34C 0.9800 . ?
C34 N15 1.478(10) . ?
C35 H35A 0.9800 . ?
C35 H35B 0.9800 . ?
C35 H35C 0.9800 . ?
C35 O4 1.443(7) . ?
C36 H36 0.9500 . ?
C36 N11 1.356(11) . ?
C36 O6 1.203(10) . ?
C37 H37A 0.9800 . ?
C37 H37B 0.9800 . ?
C37 H37C 0.9800 . ?
C37 N11 1.445(13) . ?
C38 H38A 0.9800 . ?
C38 H38B 0.9800 . ?
C38 H38C 0.9800 . ?
C38 N11 1.432(14) . ?
C36A H36A 0.9500 . ?
C36A N11 1.264(15) . ?
C36A O6 1.331(14) . ?
C37A H37D 0.9800 . ?
C37A H37E 0.9800 . ?
C37A H37F 0.9800 . ?
C37A N11 1.572(17) . ?
C38A H38D 0.9800 . ?
C38A H38E 0.9800 . ?
C38A H38F 0.9800 . ?
C38A N11 1.424(15) . ?
C40 H40A 0.9800 . ?
C40 H40B 0.9800 . ?
C40 H40C 0.9800 . ?
C40 N17 1.368(14) . ?
C41 N16 1.133(17) . ?
C42 H42 0.9500 . ?
C42 C43 1.368(10) . ?
C42 N14 1.367(9) . ?
C43 H43 0.9500 . ?
C43 N17 1.374(9) . ?
C47 N19 1.173(18) . ?
O7 C52 1.240(9) . ?
N21 C52 1.328(13) . ?
N21 C53 1.401(14) . ?
N21 C54 1.388(15) . ?
C52 H52 0.9500 . ?
C53 H53A 0.9800 . ?
C53 H53B 0.9800 . ?
C53 H53C 0.9800 . ?
C54 H54A 0.9800 . ?
C54 H54B 0.9800 . ?
C54 H54C 0.9800 . ?

loop_
_smtbx_masks_void_nr
_smtbx_masks_void_average_x
_smtbx_masks_void_average_y
_smtbx_masks_void_average_z
_smtbx_masks_void_volume
_smtbx_masks_void_count_electrons
_smtbx_masks_void_content
1 -0.013 -0.986 -0.953 4715.4 1129.0 '16 DMF,48 water'
